data_7124613
loop_
_publ_author_name
'Gautam, R.'
'Chang, T. M.'
'Astashkin, A. V.'
'Lincoln, K. M.'
'Tomat, E.'

_publ_section_title
;
 Propentdyopent: the scaffold of a heme metabolite as an electron
 reservoir in transition metal complexes.
;
_journal_issue 39
_journal_name_full 'Chemical communications (Cambridge, England)'
_journal_page_first 6585
_journal_page_last 6588
_journal_paper_doi 10.1039/c6cc01961g
_journal_volume 52
_journal_year 2016
_chemical_formula_moiety 'C34 H41 N4 O4 Zn, C3 H3'
_chemical_formula_sum 'C37 H44 N4 O4 Zn'
_chemical_formula_weight 674.13
_space_group_crystal_system triclinic
_space_group_IT_number 2
_space_group_name_Hall '-P 1'
_space_group_name_H-M_alt 'P -1'
_atom_sites_solution_hydrogens geom
_audit_creation_date 2015-10-15
_audit_creation_method
;
Olex2 1.2
(compiled 2015.09.30 svn.r3233 for OlexSys, GUI svn.r5103)
;
_audit_update_record
;
2015-10-15 deposited with the CCDC.
2016-04-18 downloaded from the CCDC.
;
_cell_angle_alpha 92.050(5)
_cell_angle_beta 105.445(5)
_cell_angle_gamma 110.322(6)
_cell_formula_units_Z 2
_cell_length_a 11.175(3)
_cell_length_b 11.683(3)
_cell_length_c 14.705(3)
_cell_measurement_temperature 100
_cell_volume 1717.8(7)
_computing_molecular_graphics 'Olex2 (Dolomanov et al., 2009)'
_computing_publication_material 'Olex2 (Dolomanov et al., 2009)'
_computing_structure_refinement 'ShelXL (Sheldrick, 2015)'
_diffrn_ambient_temperature 100.0
_diffrn_detector 'CCD area detector'
_diffrn_detector_area_resol_mean 7.9
_diffrn_detector_type 'Bruker SMART CCD 1K area detector'
_diffrn_measured_fraction_theta_full 1.000
_diffrn_measured_fraction_theta_max 1.000
_diffrn_measurement_device 'three-circle diffractometer'
_diffrn_measurement_device_type 'Bruker APEX-II CCD'
_diffrn_measurement_method '\w scans'
_diffrn_radiation_monochromator graphite
_diffrn_radiation_probe x-ray
_diffrn_radiation_type MoK\a
_diffrn_radiation_wavelength 0.71073
_diffrn_reflns_av_R_equivalents 0.0560
_diffrn_reflns_av_unetI/netI 0.0542
_diffrn_reflns_Laue_measured_fraction_full 1.000
_diffrn_reflns_Laue_measured_fraction_max 1.000
_diffrn_reflns_limit_h_max 13
_diffrn_reflns_limit_h_min -13
_diffrn_reflns_limit_k_max 13
_diffrn_reflns_limit_k_min -13
_diffrn_reflns_limit_l_max 17
_diffrn_reflns_limit_l_min -17
_diffrn_reflns_number 29344
_diffrn_reflns_point_group_measured_fraction_full 1.000
_diffrn_reflns_point_group_measured_fraction_max 1.000
_diffrn_reflns_theta_full 25.027
_diffrn_reflns_theta_max 25.027
_diffrn_reflns_theta_min 1.878
_diffrn_source 'sealed X-ray tube'
_diffrn_source_target Mo
_exptl_absorpt_coefficient_mu 0.759
_exptl_absorpt_correction_T_max .7452
_exptl_absorpt_correction_T_min .6693
_exptl_absorpt_correction_type multi-scan
_exptl_absorpt_process_details
;
SADABS-2012/1 (Bruker,2012) was used for absorption correction.
wR2(int) was 0.0620 before and 0.0515 after correction.
The Ratio of minimum to maximum transmission is 0.8981.
The \l/2 correction factor is 0.0015.
;
_exptl_crystal_colour 'metallic orange'
_exptl_crystal_colour_lustre metallic
_exptl_crystal_colour_primary orange
_exptl_crystal_density_diffrn 1.303
_exptl_crystal_description needle
_exptl_crystal_F_000 712
_exptl_crystal_size_max 0.38
_exptl_crystal_size_mid 0.14
_exptl_crystal_size_min 0.11
_refine_diff_density_max 0.415
_refine_diff_density_min -0.307
_refine_diff_density_rms 0.060
_refine_ls_extinction_method none
_refine_ls_goodness_of_fit_ref 1.009
_refine_ls_hydrogen_treatment constr
_refine_ls_matrix_type full
_refine_ls_number_parameters 431
_refine_ls_number_reflns 6063
_refine_ls_number_restraints 0
_refine_ls_restrained_S_all 1.009
_refine_ls_R_factor_all 0.0638
_refine_ls_R_factor_gt 0.0379
_refine_ls_shift/su_max 0.001
_refine_ls_shift/su_mean 0.000
_refine_ls_structure_factor_coef Fsqd
_refine_ls_weighting_details 'w=1/[\s^2^(Fo^2^)+(0.0236P)^2^+1.6203P] where P=(Fo^2^+2Fc^2^)/3'
_refine_ls_weighting_scheme calc
_refine_ls_wR_factor_gt 0.0726
_refine_ls_wR_factor_ref 0.0808
_reflns_Friedel_coverage 0.000
_reflns_number_gt 4596
_reflns_number_total 6063
_reflns_threshold_expression 'I > 2\s(I)'
_cod_data_source_file c6cc01961g2.cif
_cod_data_source_block zn_pdp
_cod_database_code 7124613
_shelx_space_group_comment
;
The symmetry employed for this shelxl refinement is uniquely defined
by the following loop, which should always be used as a source of
symmetry information in preference to the above space-group names.
They are only intended as comments.
;
_olex2_refinement_description
;
1. Fixed Uiso
 At 1.2 times of:
  All C(H) groups, All C(H,H) groups
 At 1.5 times of:
  All C(H,H,H) groups, All C(H,H,H,H,H,H) groups
2. Others
 Fixed Sof: H16C(0.59) H16D(0.41) C17B(0.59) H17D(0.295) H17E(0.295)
 H17F(0.295) H17G(0.295) H17H(0.295) H17I(0.295) C17C(0.41) H17J(0.205)
 H17K(0.205) H17L(0.205) H17M(0.205) H17N(0.205) H17O(0.205)
3.a Secondary CH2 refined with riding coordinates:
 C10B(H10A,H10B), C12A(H12A,H12B), C14A(H14A,H14B), C16A(H16A,H16B), C14B(H14C,
 H14D), C10A(H10C,H10D), C12B(H12C,H12D)
3.b Aromatic/amide H refined with riding coordinates:
 C5B(H5B), C5A(H5A), C16B(H16C), C16B(H16D), C1(H1), C2(H2), C3(H3)
3.c Disordered Me refined with riding coordinates:
 C17B(H17D,H17E,H17F,H17G,H17H,H17I), C17C(H17J,H17K,H17L,H17M,H17N,H17O)
3.d Idealised Me refined as rotating group:
 C15B(H15A,H15B,H15C), C13A(H13A,H13B,H13C), C17A(H17A,H17B,H17C), C15A(H15D,
 H15E,H15F), C13B(H13D,H13E,H13F), C11B(H11A,H11B,H11C), C11A(H11D,H11E,H11F)
;
_shelx_shelxl_version_number 2014/7
_olex2_submission_special_instructions 'No special instructions were received'

loop_
_space_group_symop_operation_xyz
'x, y, z'
'-x, -y, -z'

loop_
_atom_site_label
_atom_site_type_symbol
_atom_site_fract_x
_atom_site_fract_y
_atom_site_fract_z
_atom_site_U_iso_or_equiv
_atom_site_adp_type
_atom_site_occupancy
_atom_site_site_symmetry_order
_atom_site_calc_flag
_atom_site_refinement_flags_posn
_atom_site_refinement_flags_occupancy
_atom_site_disorder_assembly
_atom_site_disorder_group
Zn1 Zn 0.08914(3) 0.57898(3) 0.76513(2) 0.01715(9) Uani 1 1 d . . . .
O1A O 0.18284(19) 0.86602(17) 0.71352(13) 0.0279(5) Uani 1 1 d . . . .
N2A N 0.0781(2) 0.41717(19) 0.70601(14) 0.0160(5) Uani 1 1 d . . . .
O2B O 0.38965(19) 0.59253(19) 0.89300(14) 0.0343(5) Uani 1 1 d . . . .
O2A O 0.03753(18) 0.29331(16) 0.82277(13) 0.0254(4) Uani 1 1 d . . . .
N2B N 0.1959(2) 0.61706(19) 0.90140(14) 0.0186(5) Uani 1 1 d . . . .
O1B O -0.20265(19) 0.59867(17) 0.64232(12) 0.0268(5) Uani 1 1 d . . . .
N1B N -0.0602(2) 0.61408(19) 0.79303(13) 0.0162(5) Uani 1 1 d . . . .
N1A N 0.1521(2) 0.66492(19) 0.66325(14) 0.0172(5) Uani 1 1 d . . . .
C3A C 0.2202(2) 0.7075(2) 0.52639(17) 0.0172(6) Uani 1 1 d . . . .
C6A C 0.1057(2) 0.3983(2) 0.62391(17) 0.0161(6) Uani 1 1 d . . . .
C2A C 0.2335(2) 0.8161(2) 0.56954(18) 0.0190(6) Uani 1 1 d . . . .
C7B C 0.2557(3) 0.6529(2) 1.06748(18) 0.0221(6) Uani 1 1 d . . . .
C10B C -0.3973(3) 0.6495(3) 0.7360(2) 0.0355(8) Uani 1 1 d . . . .
H10A H -0.4338 0.5998 0.6721 0.043 Uiso 1 1 calc R . . .
H10B H -0.4578 0.6108 0.7739 0.043 Uiso 1 1 calc R . . .
C1A C 0.1887(2) 0.7916(2) 0.65675(18) 0.0192(6) Uani 1 1 d . . . .
C5B C 0.0322(2) 0.6548(2) 0.96628(17) 0.0177(6) Uani 1 1 d . . . .
H5B H 0.0142 0.6723 1.0237 0.021 Uiso 1 1 calc R . . .
C5A C 0.1442(2) 0.4875(2) 0.56617(17) 0.0154(6) Uani 1 1 d . . . .
H5A H 0.1546 0.4611 0.5079 0.018 Uiso 1 1 calc R . . .
C4B C -0.0647(2) 0.6446(2) 0.88121(17) 0.0166(6) Uani 1 1 d . . . .
C12A C 0.2553(3) 0.6804(3) 0.43911(18) 0.0221(6) Uani 1 1 d . . . .
H12A H 0.2563 0.7477 0.3999 0.026 Uiso 1 1 calc R . . .
H12B H 0.1857 0.6031 0.4010 0.026 Uiso 1 1 calc R . . .
C2B C -0.2606(3) 0.6467(2) 0.78355(18) 0.0214(6) Uani 1 1 d . . . .
C8A C 0.0708(2) 0.2134(2) 0.68003(18) 0.0177(6) Uani 1 1 d . . . .
C14A C 0.1244(3) 0.2194(2) 0.52084(18) 0.0206(6) Uani 1 1 d . . . .
H14A H 0.0851 0.2513 0.4636 0.025 Uiso 1 1 calc R . . .
H14B H 0.0812 0.1284 0.5095 0.025 Uiso 1 1 calc R . . .
C7A C 0.0964(2) 0.2685(2) 0.60507(17) 0.0157(6) Uani 1 1 d . . . .
C8B C 0.3569(3) 0.6321(3) 1.04707(19) 0.0282(7) Uani 1 1 d . . . .
C4A C 0.1687(2) 0.6122(2) 0.58710(17) 0.0163(6) Uani 1 1 d . . . .
C16A C 0.0643(3) 0.0878(2) 0.7037(2) 0.0273(7) Uani 1 1 d . . . .
H16A H 0.1322 0.0977 0.7655 0.033 Uiso 1 1 calc R . . .
H16B H 0.0882 0.0475 0.6546 0.033 Uiso 1 1 calc R . . .
C9B C 0.3222(3) 0.6107(3) 0.94014(19) 0.0253(6) Uani 1 1 d . . . .
C14B C 0.2407(3) 0.6869(3) 1.16173(18) 0.0285(7) Uani 1 1 d . . . .
H14C H 0.3009 0.6621 1.2127 0.034 Uiso 1 1 calc R . . .
H14D H 0.1477 0.6414 1.1619 0.034 Uiso 1 1 calc R . . .
C15B C 0.2738(3) 0.8256(3) 1.1826(2) 0.0376(8) Uani 1 1 d . . . .
H15A H 0.3646 0.8710 1.1801 0.056 Uiso 1 1 calc GR . . .
H15B H 0.2678 0.8453 1.2462 0.056 Uiso 1 1 calc GR . . .
H15C H 0.2100 0.8493 1.1350 0.056 Uiso 1 1 calc GR . . .
C3B C -0.1909(3) 0.6658(2) 0.87595(18) 0.0194(6) Uani 1 1 d . . . .
C6B C 0.1538(3) 0.6414(2) 0.97432(17) 0.0183(6) Uani 1 1 d . . . .
C9A C 0.0586(2) 0.3068(2) 0.74632(18) 0.0186(6) Uani 1 1 d . . . .
C1B C -0.1767(3) 0.6174(2) 0.72885(18) 0.0195(6) Uani 1 1 d . . . .
C13A C 0.3912(3) 0.6674(3) 0.4624(2) 0.0275(7) Uani 1 1 d . . . .
H13A H 0.4601 0.7426 0.5022 0.041 Uiso 1 1 calc GR . . .
H13B H 0.4122 0.6547 0.4031 0.041 Uiso 1 1 calc GR . . .
H13C H 0.3885 0.5966 0.4967 0.041 Uiso 1 1 calc GR . . .
C10A C 0.2894(3) 0.9434(2) 0.5466(2) 0.0274(7) Uani 1 1 d . . . .
H10C H 0.2305 0.9881 0.5526 0.033 Uiso 1 1 calc R . . .
H10D H 0.2923 0.9393 0.4799 0.033 Uiso 1 1 calc R . . .
C17A C -0.0708(3) 0.0035(3) 0.7096(2) 0.0381(8) Uani 1 1 d . . . .
H17A H -0.0949 0.0416 0.7588 0.057 Uiso 1 1 calc GR . . .
H17B H -0.0663 -0.0758 0.7259 0.057 Uiso 1 1 calc GR . . .
H17C H -0.1383 -0.0098 0.6480 0.057 Uiso 1 1 calc GR . . .
C15A C 0.2741(3) 0.2561(3) 0.53553(19) 0.0260(7) Uani 1 1 d . . . .
H15D H 0.3168 0.3462 0.5444 0.039 Uiso 1 1 calc GR . . .
H15E H 0.2883 0.2211 0.4795 0.039 Uiso 1 1 calc GR . . .
H15F H 0.3134 0.2246 0.5921 0.039 Uiso 1 1 calc GR . . .
C12B C -0.2223(3) 0.7087(3) 0.96083(18) 0.0245(6) Uani 1 1 d . . . .
H12C H -0.2040 0.6591 1.0123 0.029 Uiso 1 1 calc R . . .
H12D H -0.3185 0.6956 0.9433 0.029 Uiso 1 1 calc R . . .
C13B C -0.1391(3) 0.8453(3) 0.9974(2) 0.0322(7) Uani 1 1 d . . . .
H13D H -0.0440 0.8578 1.0177 0.048 Uiso 1 1 calc GR . . .
H13E H -0.1639 0.8711 1.0516 0.048 Uiso 1 1 calc GR . . .
H13F H -0.1562 0.8944 0.9463 0.048 Uiso 1 1 calc GR . . .
C16B C 0.4839(3) 0.6267(4) 1.1085(2) 0.0563(11) Uani 1 1 d . . . .
H16C H 0.4917 0.5505 1.1230 0.068 Uiso 0.59 1 calc R P A 1
H16D H 0.5236 0.5790 1.0824 0.068 Uiso 0.41 1 calc R P B 2
C11B C -0.3954(3) 0.7775(3) 0.7256(2) 0.0468(9) Uani 1 1 d . . . .
H11A H -0.3614 0.8268 0.7888 0.070 Uiso 1 1 calc GR . . .
H11B H -0.4863 0.7734 0.6945 0.070 Uiso 1 1 calc GR . . .
H11C H -0.3373 0.8158 0.6868 0.070 Uiso 1 1 calc GR . . .
C11A C 0.4299(3) 1.0132(3) 0.6135(2) 0.0403(8) Uani 1 1 d . . . .
H11D H 0.4274 1.0155 0.6796 0.060 Uiso 1 1 calc GR . . .
H11E H 0.4632 1.0976 0.5988 0.060 Uiso 1 1 calc GR . . .
H11F H 0.4893 0.9714 0.6050 0.060 Uiso 1 1 calc GR . . .
C17B C 0.5894(6) 0.7372(6) 1.1432(5) 0.0507(16) Uani 0.59 1 d . P C 1
H17D H 0.6669 0.7221 1.1824 0.076 Uiso 0.295 1 calc R P C 1
H17E H 0.6121 0.7786 1.0899 0.076 Uiso 0.295 1 calc R P C 1
H17F H 0.5644 0.7897 1.1822 0.076 Uiso 0.295 1 calc R P C 1
H17G H 0.5620 0.8048 1.1206 0.076 Uiso 0.295 1 calc R P C 1
H17H H 0.6169 0.7483 1.2131 0.076 Uiso 0.295 1 calc R P C 1
H17I H 0.6645 0.7372 1.1208 0.076 Uiso 0.295 1 calc R P C 1
C17C C 0.5483(9) 0.6867(10) 1.2014(6) 0.058(3) Uani 0.41 1 d . P C 2
H17J H 0.6296 0.6693 1.2271 0.086 Uiso 0.205 1 calc R P C 2
H17K H 0.5720 0.7758 1.2017 0.086 Uiso 0.205 1 calc R P C 2
H17L H 0.4887 0.6573 1.2409 0.086 Uiso 0.205 1 calc R P C 2
H17M H 0.4973 0.7323 1.2194 0.086 Uiso 0.205 1 calc R P C 2
H17N H 0.5549 0.6258 1.2447 0.086 Uiso 0.205 1 calc R P C 2
H17O H 0.6382 0.7443 1.2056 0.086 Uiso 0.205 1 calc R P C 2
C1 C 0.5568(3) 1.0819(3) 1.0829(2) 0.0401(8) Uani 1 1 d . . . .
H1 H 0.5954 1.1387 1.1401 0.048 Uiso 1 1 calc R . . .
C2 C 0.6306(4) 1.0289(4) 1.0514(3) 0.0594(11) Uani 1 1 d . . . .
H2 H 0.7214 1.0479 1.0865 0.071 Uiso 1 1 calc R . . .
C3 C 0.5731(4) 0.9465(4) 0.9675(3) 0.0647(12) Uani 1 1 d . . . .
H3 H 0.6252 0.9094 0.9452 0.078 Uiso 1 1 calc R . . .

loop_
_atom_site_aniso_label
_atom_site_aniso_U_11
_atom_site_aniso_U_22
_atom_site_aniso_U_33
_atom_site_aniso_U_23
_atom_site_aniso_U_13
_atom_site_aniso_U_12
Zn1 0.01941(17) 0.01971(17) 0.01640(16) 0.00129(12) 0.00817(12) 0.01010(14)
O1A 0.0358(12) 0.0226(11) 0.0293(11) 0.0010(9) 0.0114(9) 0.0149(9)
N2A 0.0173(12) 0.0187(12) 0.0147(11) 0.0030(9) 0.0073(9) 0.0077(10)
O2B 0.0263(11) 0.0455(13) 0.0394(12) -0.0022(10) 0.0111(10) 0.0229(10)
O2A 0.0349(12) 0.0255(11) 0.0222(11) 0.0071(8) 0.0150(9) 0.0138(9)
N2B 0.0172(12) 0.0207(12) 0.0217(12) 0.0017(9) 0.0074(10) 0.0105(10)
O1B 0.0333(12) 0.0374(12) 0.0144(10) 0.0029(8) 0.0058(8) 0.0197(10)
N1B 0.0174(12) 0.0203(12) 0.0135(11) 0.0018(9) 0.0056(9) 0.0096(10)
N1A 0.0194(12) 0.0175(12) 0.0171(11) 0.0016(9) 0.0080(9) 0.0081(10)
C3A 0.0123(13) 0.0210(15) 0.0186(14) 0.0056(11) 0.0031(11) 0.0076(12)
C6A 0.0111(13) 0.0203(14) 0.0167(14) -0.0004(11) 0.0020(11) 0.0076(11)
C2A 0.0152(14) 0.0215(15) 0.0215(14) 0.0067(12) 0.0038(11) 0.0093(12)
C7B 0.0231(15) 0.0243(16) 0.0193(14) 0.0007(12) 0.0018(12) 0.0128(13)
C10B 0.0354(18) 0.055(2) 0.0294(17) 0.0080(15) 0.0127(14) 0.0296(17)
C1A 0.0171(14) 0.0183(15) 0.0231(15) 0.0017(12) 0.0031(12) 0.0099(12)
C5B 0.0206(15) 0.0211(15) 0.0141(13) 0.0015(11) 0.0068(11) 0.0097(12)
C5A 0.0151(14) 0.0203(14) 0.0123(13) -0.0002(11) 0.0045(11) 0.0084(11)
C4B 0.0197(14) 0.0140(14) 0.0189(14) 0.0034(11) 0.0093(11) 0.0069(11)
C12A 0.0246(15) 0.0265(16) 0.0196(14) 0.0088(12) 0.0099(12) 0.0118(13)
C2B 0.0243(15) 0.0261(16) 0.0197(14) 0.0042(12) 0.0081(12) 0.0151(13)
C8A 0.0154(14) 0.0186(15) 0.0210(14) 0.0032(11) 0.0063(11) 0.0078(12)
C14A 0.0237(15) 0.0179(15) 0.0216(14) -0.0028(11) 0.0072(12) 0.0094(12)
C7A 0.0112(13) 0.0160(14) 0.0190(14) -0.0003(11) 0.0034(11) 0.0050(11)
C8B 0.0277(17) 0.0301(17) 0.0265(16) -0.0024(13) -0.0002(13) 0.0173(14)
C4A 0.0114(13) 0.0235(15) 0.0166(13) 0.0034(11) 0.0040(11) 0.0097(12)
C16A 0.0363(18) 0.0224(16) 0.0288(16) 0.0057(13) 0.0127(14) 0.0151(14)
C9B 0.0232(16) 0.0248(16) 0.0303(16) 0.0005(13) 0.0055(13) 0.0137(13)
C14B 0.0284(17) 0.0407(19) 0.0186(15) 0.0016(13) 0.0009(12) 0.0203(15)
C15B 0.0355(19) 0.044(2) 0.0281(17) -0.0106(15) 0.0014(14) 0.0159(16)
C3B 0.0217(15) 0.0213(15) 0.0198(14) 0.0013(11) 0.0097(12) 0.0111(12)
C6B 0.0205(15) 0.0163(14) 0.0188(14) 0.0021(11) 0.0055(11) 0.0079(12)
C9A 0.0156(14) 0.0225(15) 0.0193(15) 0.0054(12) 0.0065(11) 0.0077(12)
C1B 0.0227(15) 0.0189(15) 0.0172(15) 0.0027(11) 0.0043(12) 0.0093(12)
C13A 0.0220(16) 0.0341(17) 0.0293(16) 0.0050(13) 0.0139(13) 0.0091(14)
C10A 0.0282(17) 0.0236(16) 0.0330(16) 0.0098(13) 0.0092(13) 0.0118(13)
C17A 0.044(2) 0.0241(17) 0.048(2) 0.0102(15) 0.0205(16) 0.0098(15)
C15A 0.0250(16) 0.0301(17) 0.0299(16) 0.0019(13) 0.0138(13) 0.0147(14)
C12B 0.0237(16) 0.0373(18) 0.0190(14) 0.0021(12) 0.0077(12) 0.0183(14)
C13B 0.0402(19) 0.0380(19) 0.0273(16) -0.0005(14) 0.0107(14) 0.0252(16)
C16B 0.044(2) 0.062(3) 0.057(2) -0.0163(19) -0.0200(18) 0.040(2)
C11B 0.046(2) 0.053(2) 0.044(2) 0.0037(17) 0.0038(17) 0.0279(19)
C11A 0.0324(19) 0.0251(18) 0.056(2) 0.0116(15) 0.0087(16) 0.0045(15)
C17B 0.029(3) 0.048(4) 0.068(5) 0.015(3) 0.007(3) 0.011(3)
C17C 0.034(5) 0.100(8) 0.036(5) -0.006(5) -0.002(4) 0.032(6)
C1 0.047(2) 0.0330(19) 0.0357(18) 0.0053(15) 0.0038(16) 0.0162(17)
C2 0.035(2) 0.090(3) 0.050(2) -0.004(2) 0.0006(18) 0.030(2)
C3 0.063(3) 0.099(3) 0.049(2) -0.006(2) 0.007(2) 0.059(3)

loop_
_atom_type_symbol
_atom_type_description
_atom_type_scat_dispersion_real
_atom_type_scat_dispersion_imag
_atom_type_scat_source
C C 0.0033 0.0016 'International Tables Vol C Tables 4.2.6.8 and 6.1.1.4'
H H 0.0000 0.0000 'International Tables Vol C Tables 4.2.6.8 and 6.1.1.4'
N N 0.0061 0.0033 'International Tables Vol C Tables 4.2.6.8 and 6.1.1.4'
O O 0.0106 0.0060 'International Tables Vol C Tables 4.2.6.8 and 6.1.1.4'
Zn Zn 0.2839 1.4301 'International Tables Vol C Tables 4.2.6.8 and 6.1.1.4'

loop_
_geom_angle_atom_site_label_1
_geom_angle_atom_site_label_2
_geom_angle_atom_site_label_3
_geom_angle
_geom_angle_site_symmetry_1
_geom_angle_site_symmetry_3
N2B Zn1 N2A 111.22(8) . .
N2B Zn1 N1B 92.53(8) . .
N1B Zn1 N2A 125.95(9) . .
N1A Zn1 N2A 91.94(8) . .
N1A Zn1 N2B 123.85(9) . .
N1A Zn1 N1B 114.47(8) . .
C6A N2A Zn1 125.30(16) . .
C6A N2A C9A 106.7(2) . .
C9A N2A Zn1 127.53(16) . .
C9B N2B Zn1 126.80(17) . .
C6B N2B Zn1 125.52(17) . .
C6B N2B C9B 107.4(2) . .
C4B N1B Zn1 124.81(16) . .
C4B N1B C1B 106.4(2) . .
C1B N1B Zn1 128.73(16) . .
C1A N1A Zn1 126.97(16) . .
C4A N1A Zn1 125.99(17) . .
C4A N1A C1A 107.0(2) . .
C2A C3A C12A 129.2(2) . .
C2A C3A C4A 106.5(2) . .
C12A C3A C4A 124.1(2) . .
N2A C6A C5A 125.6(2) . .
N2A C6A C7A 110.7(2) . .
C5A C6A C7A 123.6(2) . .
C3A C2A C1A 107.2(2) . .
C3A C2A C10A 130.7(2) . .
C10A C2A C1A 121.9(2) . .
C8B C7B C14B 130.0(2) . .
C8B C7B C6B 106.8(2) . .
C14B C7B C6B 123.2(2) . .
H10A C10B H10B 107.7 . .
C2B C10B H10A 108.9 . .
C2B C10B H10B 108.9 . .
C11B C10B H10A 108.9 . .
C11B C10B H10B 108.9 . .
C11B C10B C2B 113.2(3) . .
O1A C1A N1A 124.1(2) . .
O1A C1A C2A 127.3(2) . .
N1A C1A C2A 108.6(2) . .
C4B C5B H5B 117.3 . .
C4B C5B C6B 125.4(2) . .
C6B C5B H5B 117.3 . .
C6A C5A H5A 117.4 . .
C6A C5A C4A 125.2(2) . .
C4A C5A H5A 117.4 . .
N1B C4B C5B 125.9(2) . .
N1B C4B C3B 110.6(2) . .
C5B C4B C3B 123.5(2) . .
C3A C12A H12A 109.1 . .
C3A C12A H12B 109.1 . .
C3A C12A C13A 112.5(2) . .
H12A C12A H12B 107.8 . .
C13A C12A H12A 109.1 . .
C13A C12A H12B 109.1 . .
C3B C2B C10B 130.6(2) . .
C3B C2B C1B 106.4(2) . .
C1B C2B C10B 122.9(2) . .
C7A C8A C16A 130.1(2) . .
C7A C8A C9A 106.8(2) . .
C9A C8A C16A 122.9(2) . .
H14A C14A H14B 107.9 . .
C7A C14A H14A 109.2 . .
C7A C14A H14B 109.2 . .
C7A C14A C15A 111.9(2) . .
C15A C14A H14A 109.2 . .
C15A C14A H14B 109.2 . .
C6A C7A C14A 123.7(2) . .
C8A C7A C6A 107.0(2) . .
C8A C7A C14A 129.0(2) . .
C7B C8B C9B 106.9(2) . .
C7B C8B C16B 132.3(3) . .
C16B C8B C9B 120.8(3) . .
N1A C4A C3A 110.6(2) . .
N1A C4A C5A 125.8(2) . .
C5A C4A C3A 123.6(2) . .
C8A C16A H16A 108.6 . .
C8A C16A H16B 108.6 . .
C8A C16A C17A 114.6(2) . .
H16A C16A H16B 107.6 . .
C17A C16A H16A 108.6 . .
C17A C16A H16B 108.6 . .
O2B C9B N2B 124.2(2) . .
O2B C9B C8B 127.6(2) . .
N2B C9B C8B 108.2(2) . .
C7B C14B H14C 109.3 . .
C7B C14B H14D 109.3 . .
C7B C14B C15B 111.6(2) . .
H14C C14B H14D 108.0 . .
C15B C14B H14C 109.3 . .
C15B C14B H14D 109.3 . .
C14B C15B H15A 109.5 . .
C14B C15B H15B 109.5 . .
C14B C15B H15C 109.5 . .
H15A C15B H15B 109.5 . .
H15A C15B H15C 109.5 . .
H15B C15B H15C 109.5 . .
C4B C3B C12B 123.9(2) . .
C2B C3B C4B 107.1(2) . .
C2B C3B C12B 128.9(2) . .
N2B C6B C7B 110.7(2) . .
N2B C6B C5B 125.5(2) . .
C5B C6B C7B 123.8(2) . .
N2A C9A C8A 108.7(2) . .
O2A C9A N2A 124.1(2) . .
O2A C9A C8A 127.2(2) . .
O1B C1B N1B 123.9(2) . .
O1B C1B C2B 126.8(2) . .
N1B C1B C2B 109.3(2) . .
C12A C13A H13A 109.5 . .
C12A C13A H13B 109.5 . .
C12A C13A H13C 109.5 . .
H13A C13A H13B 109.5 . .
H13A C13A H13C 109.5 . .
H13B C13A H13C 109.5 . .
C2A C10A H10C 109.5 . .
C2A C10A H10D 109.5 . .
C2A C10A C11A 110.9(2) . .
H10C C10A H10D 108.0 . .
C11A C10A H10C 109.5 . .
C11A C10A H10D 109.5 . .
C16A C17A H17A 109.5 . .
C16A C17A H17B 109.5 . .
C16A C17A H17C 109.5 . .
H17A C17A H17B 109.5 . .
H17A C17A H17C 109.5 . .
H17B C17A H17C 109.5 . .
C14A C15A H15D 109.5 . .
C14A C15A H15E 109.5 . .
C14A C15A H15F 109.5 . .
H15D C15A H15E 109.5 . .
H15D C15A H15F 109.5 . .
H15E C15A H15F 109.5 . .
C3B C12B H12C 109.3 . .
C3B C12B H12D 109.3 . .
C3B C12B C13B 111.4(2) . .
H12C C12B H12D 108.0 . .
C13B C12B H12C 109.3 . .
C13B C12B H12D 109.3 . .
C12B C13B H13D 109.5 . .
C12B C13B H13E 109.5 . .
C12B C13B H13F 109.5 . .
H13D C13B H13E 109.5 . .
H13D C13B H13F 109.5 . .
H13E C13B H13F 109.5 . .
C8B C16B H16C 121.6 . .
C8B C16B H16D 117.8 . .
C17B C16B C8B 116.9(4) . .
C17B C16B H16C 121.6 . .
C17C C16B C8B 124.5(4) . .
C17C C16B H16D 117.8 . .
C10B C11B H11A 109.5 . .
C10B C11B H11B 109.5 . .
C10B C11B H11C 109.5 . .
H11A C11B H11B 109.5 . .
H11A C11B H11C 109.5 . .
H11B C11B H11C 109.5 . .
C10A C11A H11D 109.5 . .
C10A C11A H11E 109.5 . .
C10A C11A H11F 109.5 . .
H11D C11A H11E 109.5 . .
H11D C11A H11F 109.5 . .
H11E C11A H11F 109.5 . .
C16B C17B H17D 109.5 . .
C16B C17B H17E 109.5 . .
C16B C17B H17F 109.5 . .
C16B C17B H17G 109.5 . .
C16B C17B H17H 109.5 . .
C16B C17B H17I 109.5 . .
H17D C17B H17E 109.5 . .
H17D C17B H17F 109.5 . .
H17D C17B H17G 141.1 . .
H17D C17B H17H 56.3 . .
H17D C17B H17I 56.3 . .
H17E C17B H17F 109.5 . .
H17E C17B H17G 56.3 . .
H17E C17B H17H 141.1 . .
H17E C17B H17I 56.3 . .
H17F C17B H17G 56.3 . .
H17F C17B H17H 56.3 . .
H17F C17B H17I 141.1 . .
H17G C17B H17H 109.5 . .
H17G C17B H17I 109.5 . .
H17H C17B H17I 109.5 . .
C16B C17C H17J 109.5 . .
C16B C17C H17K 109.5 . .
C16B C17C H17L 109.5 . .
C16B C17C H17M 109.5 . .
C16B C17C H17N 109.5 . .
C16B C17C H17O 109.5 . .
H17J C17C H17K 109.5 . .
H17J C17C H17L 109.5 . .
H17J C17C H17M 141.1 . .
H17J C17C H17N 56.3 . .
H17J C17C H17O 56.3 . .
H17K C17C H17L 109.5 . .
H17K C17C H17M 56.3 . .
H17K C17C H17N 141.1 . .
H17K C17C H17O 56.3 . .
H17L C17C H17M 56.3 . .
H17L C17C H17N 56.3 . .
H17L C17C H17O 141.1 . .
H17M C17C H17N 109.5 . .
H17M C17C H17O 109.5 . .
H17N C17C H17O 109.5 . .
C2 C1 H1 120.2 . .
C2 C1 C3 119.6(3) . 2_677
C3 C1 H1 120.2 2_677 .
C1 C2 H2 120.2 . .
C1 C2 C3 119.6(3) . .
C3 C2 H2 120.2 . .
C1 C3 C2 120.8(3) 2_677 .
C1 C3 H3 119.6 2_677 .
C2 C3 H3 119.6 . .

loop_
_geom_bond_atom_site_label_1
_geom_bond_atom_site_label_2
_geom_bond_distance
_geom_bond_site_symmetry_2
Zn1 N2A 2.002(2) .
Zn1 N2B 1.983(2) .
Zn1 N1B 1.988(2) .
Zn1 N1A 1.981(2) .
O1A C1A 1.214(3) .
N2A C6A 1.352(3) .
N2A C9A 1.411(3) .
O2B C9B 1.213(3) .
O2A C9A 1.213(3) .
N2B C9B 1.404(3) .
N2B C6B 1.339(3) .
O1B C1B 1.221(3) .
N1B C4B 1.351(3) .
N1B C1B 1.404(3) .
N1A C1A 1.406(3) .
N1A C4A 1.345(3) .
C3A C2A 1.340(3) .
C3A C12A 1.492(3) .
C3A C4A 1.507(4) .
C6A C5A 1.392(3) .
C6A C7A 1.495(3) .
C2A C1A 1.499(4) .
C2A C10A 1.489(4) .
C7B C8B 1.339(4) .
C7B C14B 1.496(4) .
C7B C6B 1.497(3) .
C10B H10A 0.9900 .
C10B H10B 0.9900 .
C10B C2B 1.514(4) .
C10B C11B 1.502(4) .
C5B H5B 0.9500 .
C5B C4B 1.389(3) .
C5B C6B 1.396(3) .
C5A H5A 0.9500 .
C5A C4A 1.392(3) .
C4B C3B 1.498(3) .
C12A H12A 0.9900 .
C12A H12B 0.9900 .
C12A C13A 1.528(3) .
C2B C3B 1.340(3) .
C2B C1B 1.499(4) .
C8A C7A 1.342(3) .
C8A C16A 1.502(4) .
C8A C9A 1.502(3) .
C14A H14A 0.9900 .
C14A H14B 0.9900 .
C14A C7A 1.497(3) .
C14A C15A 1.527(4) .
C8B C9B 1.505(4) .
C8B C16B 1.489(4) .
C16A H16A 0.9900 .
C16A H16B 0.9900 .
C16A C17A 1.516(4) .
C14B H14C 0.9900 .
C14B H14D 0.9900 .
C14B C15B 1.531(4) .
C15B H15A 0.9800 .
C15B H15B 0.9800 .
C15B H15C 0.9800 .
C3B C12B 1.498(3) .
C13A H13A 0.9800 .
C13A H13B 0.9800 .
C13A H13C 0.9800 .
C10A H10C 0.9900 .
C10A H10D 0.9900 .
C10A C11A 1.526(4) .
C17A H17A 0.9800 .
C17A H17B 0.9800 .
C17A H17C 0.9800 .
C15A H15D 0.9800 .
C15A H15E 0.9800 .
C15A H15F 0.9800 .
C12B H12C 0.9900 .
C12B H12D 0.9900 .
C12B C13B 1.531(4) .
C13B H13D 0.9800 .
C13B H13E 0.9800 .
C13B H13F 0.9800 .
C16B H16C 0.9500 .
C16B H16D 0.9500 .
C16B C17B 1.376(7) .
C16B C17C 1.390(9) .
C11B H11A 0.9800 .
C11B H11B 0.9800 .
C11B H11C 0.9800 .
C11A H11D 0.9800 .
C11A H11E 0.9800 .
C11A H11F 0.9800 .
C17B H17D 0.9800 .
C17B H17E 0.9800 .
C17B H17F 0.9800 .
C17B H17G 0.9800 .
C17B H17H 0.9800 .
C17B H17I 0.9800 .
C17C H17J 0.9800 .
C17C H17K 0.9800 .
C17C H17L 0.9800 .
C17C H17M 0.9800 .
C17C H17N 0.9800 .
C17C H17O 0.9800 .
C1 H1 0.9500 .
C1 C2 1.347(5) .
C1 C3 1.357(5) 2_677
C2 H2 0.9500 .
C2 C3 1.388(5) .
C3 C1 1.357(5) 2_677
C3 H3 0.9500 .

loop_
_geom_torsion_atom_site_label_1
_geom_torsion_atom_site_label_2
_geom_torsion_atom_site_label_3
_geom_torsion_atom_site_label_4
_geom_torsion
_geom_torsion_site_symmetry_1
_geom_torsion_site_symmetry_4
Zn1 N2A C6A C5A -1.1(3) . .
Zn1 N2A C6A C7A 175.88(15) . .
Zn1 N2A C9A O2A 4.6(4) . .
Zn1 N2A C9A C8A -174.43(16) . .
Zn1 N2B C9B O2B 7.9(4) . .
Zn1 N2B C9B C8B -172.99(18) . .
Zn1 N2B C6B C7B 174.10(17) . .
Zn1 N2B C6B C5B -6.0(4) . .
Zn1 N1B C4B C5B -1.0(4) . .
Zn1 N1B C4B C3B 179.46(16) . .
Zn1 N1B C1B O1B -0.5(4) . .
Zn1 N1B C1B C2B 179.46(17) . .
Zn1 N1A C1A O1A -1.9(4) . .
Zn1 N1A C1A C2A 178.44(15) . .
Zn1 N1A C4A C3A -179.04(15) . .
Zn1 N1A C4A C5A 0.1(4) . .
N2A C6A C5A C4A 4.3(4) . .
N2A C6A C7A C8A -3.5(3) . .
N2A C6A C7A C14A -178.5(2) . .
N1B C4B C3B C2B 0.3(3) . .
N1B C4B C3B C12B -176.0(2) . .
C3A C2A C1A O1A -178.2(3) . .
C3A C2A C1A N1A 1.4(3) . .
C3A C2A C10A C11A -102.6(3) . .
C6A N2A C9A O2A 176.7(2) . .
C6A N2A C9A C8A -2.3(3) . .
C6A C5A C4A N1A -3.9(4) . .
C6A C5A C4A C3A 175.2(2) . .
C2A C3A C12A C13A 97.8(3) . .
C2A C3A C4A N1A 0.3(3) . .
C2A C3A C4A C5A -178.9(2) . .
C7B C8B C9B O2B 177.5(3) . .
C7B C8B C9B N2B -1.6(3) . .
C7B C8B C16B C17B -83.3(6) . .
C7B C8B C16B C17C -25.5(9) . .
C10B C2B C3B C4B 177.1(3) . .
C10B C2B C3B C12B -6.8(5) . .
C10B C2B C1B O1B 3.8(4) . .
C10B C2B C1B N1B -176.1(2) . .
C1A N1A C4A C3A 0.6(3) . .
C1A N1A C4A C5A 179.8(2) . .
C1A C2A C10A C11A 72.8(3) . .
C5B C4B C3B C2B -179.3(2) . .
C5B C4B C3B C12B 4.4(4) . .
C5A C6A C7A C8A 173.5(2) . .
C5A C6A C7A C14A -1.5(4) . .
C4B N1B C1B O1B 177.3(3) . .
C4B N1B C1B C2B -2.8(3) . .
C4B C5B C6B N2B 0.2(4) . .
C4B C5B C6B C7B -179.9(2) . .
C4B C3B C12B C13B 73.6(3) . .
C12A C3A C2A C1A -177.5(2) . .
C12A C3A C2A C10A -1.6(5) . .
C12A C3A C4A N1A 177.0(2) . .
C12A C3A C4A C5A -2.2(4) . .
C2B C3B C12B C13B -101.9(3) . .
C7A C6A C5A C4A -172.2(2) . .
C7A C8A C16A C17A -118.3(3) . .
C7A C8A C9A N2A 0.1(3) . .
C7A C8A C9A O2A -178.9(3) . .
C8B C7B C14B C15B 99.0(3) . .
C8B C7B C6B N2B -1.3(3) . .
C8B C7B C6B C5B 178.8(3) . .
C4A N1A C1A O1A 178.4(2) . .
C4A N1A C1A C2A -1.2(3) . .
C4A C3A C2A C1A -1.0(3) . .
C4A C3A C2A C10A 174.9(2) . .
C4A C3A C12A C13A -78.1(3) . .
C16A C8A C7A C6A -173.5(3) . .
C16A C8A C7A C14A 1.1(5) . .
C16A C8A C9A N2A 176.0(2) . .
C16A C8A C9A O2A -3.0(4) . .
C9B N2B C6B C7B 0.2(3) . .
C9B N2B C6B C5B -179.9(3) . .
C9B C8B C16B C17B 97.4(5) . .
C9B C8B C16B C17C 155.2(7) . .
C14B C7B C8B C9B -175.8(3) . .
C14B C7B C8B C16B 4.8(6) . .
C14B C7B C6B N2B 176.4(2) . .
C14B C7B C6B C5B -3.5(4) . .
C3B C2B C1B O1B -177.1(3) . .
C3B C2B C1B N1B 3.0(3) . .
C6B N2B C9B O2B -178.4(3) . .
C6B N2B C9B C8B 0.8(3) . .
C6B C7B C8B C9B 1.6(3) . .
C6B C7B C8B C16B -177.8(3) . .
C6B C7B C14B C15B -78.0(3) . .
C6B C5B C4B N1B 3.6(4) . .
C6B C5B C4B C3B -176.9(2) . .
C9A N2A C6A C5A -173.4(2) . .
C9A N2A C6A C7A 3.5(3) . .
C9A C8A C7A C6A 1.9(3) . .
C9A C8A C7A C14A 176.6(2) . .
C9A C8A C16A C17A 66.9(3) . .
C1B N1B C4B C5B -178.8(2) . .
C1B N1B C4B C3B 1.6(3) . .
C1B C2B C3B C4B -2.0(3) . .
C1B C2B C3B C12B 174.1(3) . .
C10A C2A C1A O1A 5.5(4) . .
C10A C2A C1A N1A -174.9(2) . .
C15A C14A C7A C6A 79.8(3) . .
C15A C14A C7A C8A -94.1(3) . .
C16B C8B C9B O2B -3.0(5) . .
C16B C8B C9B N2B 177.9(3) . .
C11B C10B C2B C3B 81.5(4) . .
C11B C10B C2B C1B -99.6(3) . .
C1 C2 C3 C1 -0.3(7) . 2_677
C3 C1 C2 C3 0.3(7) 2_677 .
